data_1575759
loop_
_publ_author_name
'Chen, Xiang'
'Liu, Li'
'Zhong, Xin-Xin'
'Li, Fa-Bao'
'Cong, Heng-Jiang'
'Li, Feng-Yan'
'Zhao, Yi'

_publ_section_title
;
 Trinuclear copper(I) furanyl <i>ortho</i>-diphosphine halide clusters:
 structure, photophysical and photocatalytic hydrogen production
 properties.
;
_journal_issue 40
_journal_name_full 'Dalton transactions (Cambridge, England : 2003)'
_journal_page_first 15223
_journal_page_last 15234
_journal_paper_doi 10.1039/d5dt01864a
_journal_volume 54
_journal_year 2025
_chemical_formula_moiety 'C56 H44 Br3 Cu3 O2 P4, 2(C H2 Cl2)'
_chemical_formula_sum 'C58 H48 Br3 Cl4 Cu3 O2 P4'
_chemical_formula_weight 1472.99
_space_group_crystal_system monoclinic
_space_group_IT_number 14
_space_group_name_Hall '-P 2yn'
_space_group_name_H-M_alt 'P 1 21/n 1'
_atom_sites_solution_hydrogens geom
_atom_sites_solution_primary dual
_audit_creation_date 2019-09-25
_audit_creation_method
;
Olex2 1.2
(compiled 2018.05.29 svn.r3508 for OlexSys, GUI svn.r5506)
;
_audit_update_record
;
2023-05-31 deposited with the CCDC.	2025-09-12 downloaded from the CCDC.
;
_cell_angle_alpha 90
_cell_angle_beta 111.4798(4)
_cell_angle_gamma 90
_cell_formula_units_Z 4
_cell_length_a 13.87931(5)
_cell_length_b 25.12831(8)
_cell_length_c 18.02014(7)
_cell_measurement_reflns_used 96324
_cell_measurement_temperature 200.00(10)
_cell_measurement_theta_max 73.9850
_cell_measurement_theta_min 3.1180
_cell_volume 5848.27(4)
_computing_cell_refinement 'CrysAlisPro 1.171.39.46 (Rigaku Oxford Diffraction, 2018)'
_computing_data_collection 'CrysAlisPro 1.171.39.46 (Rigaku Oxford Diffraction, 2018)'
_computing_data_reduction 'CrysAlisPro 1.171.39.46 (Rigaku Oxford Diffraction, 2018)'
_computing_molecular_graphics 'Olex2 (Dolomanov et al., 2009)'
_computing_publication_material 'Olex2 (Dolomanov et al., 2009)'
_computing_structure_refinement 'ShelXL (Sheldrick, 2015)'
_computing_structure_solution 'ShelXT (Sheldrick, 2015)'
_diffrn_ambient_environment N~2~
_diffrn_ambient_temperature 200.00(10)
_diffrn_detector 'Hybrid Pixel Counting (HPC) detector'
_diffrn_detector_area_resol_mean 28.5714
_diffrn_detector_type 'Rigaku HyPix-6000HE'
_diffrn_measured_fraction_theta_full 0.995
_diffrn_measured_fraction_theta_max 0.987
_diffrn_measurement_details
;
List of Runs (angles in degrees, time in seconds):

  # Type    Start    End  Width  t~exp~   \w     \q     \k     \f   Frames
#--------------------------------------------------------------------------
  1  \w    -84.00  38.00   0.50    0.50    --    5.00 -57.00   0.00  244
  2  \w    -28.00  94.00   0.50    0.50    --    5.00  57.00-150.00  244
  3  \w   -136.00  -9.00   0.50    0.50    --  -46.90 -76.00 -90.00  254
  4  \w    -85.00  42.00   0.50    0.50    --  -46.90  76.00  90.00  254
  5  \w    -84.00  42.00   0.50    0.50    --  -46.90  38.00  30.00  252
  6  \w   -192.00 -65.00   0.50    0.50    -- -102.20 -72.00-100.07  254
  7  \w   -192.00 -64.00   0.50    0.50    -- -102.20 -76.00  60.00  256
  8  \w   -141.00 -13.00   0.50    0.50    -- -102.20  76.00 -30.00  256
  9  \w   -141.00 -13.00   0.50    0.50    -- -102.20  76.00  90.00  256
 10  \w   -141.00 -13.00   0.50    0.50    -- -102.20  76.00-180.00  256
 11  \w   -141.00 -13.00   0.50    0.50    -- -102.20  76.00-150.00  256
 12  \w   -141.00 -13.00   0.50    0.50    -- -102.20  76.00 -90.00  256
 13  \w   -141.00 -13.00   0.50    0.50    -- -102.20  76.00   0.00  256
 14  \w   -141.00 -13.00   0.50    0.50    -- -102.20  76.00 150.00  256
 15  \w   -192.00 -69.00   0.50    0.50    -- -102.20 -50.00 -76.51  246
 16  \w   -141.00 -13.00   0.50    0.50    -- -102.20  76.00-120.00  256
 17  \w   -141.00 -13.00   0.50    0.50    -- -102.20  76.00  60.00  256
 18  \w   -192.00 -64.00   0.50    0.50    -- -102.20 -76.00 -13.61  256
 19  \w   -192.00 -64.00   0.50    0.50    -- -102.20 -76.00  10.52  256
 20  \w   -141.00 -13.00   0.50    0.50    -- -102.20  76.00  30.00  256
 21  \w   -192.00 -66.00   0.50    0.50    -- -102.20 -70.00 -76.20  252
 22  \w   -136.00  -9.00   0.50    0.50    --  -46.90 -76.00  30.00  254
 23  \w   -136.00 -14.00   0.50    0.50    --  -46.90 -57.00 150.00  244
 24  \w   -136.00  -9.00   0.50    0.50    --  -46.90 -76.00   0.00  254
 25  \w   -136.00 -95.00   0.50    0.50    --  -46.90 -76.00 150.00   82
 26  \w   -136.00  -9.00   0.50    0.50    --  -46.90 -76.00 120.00  254
;
_diffrn_measurement_device 'AFC12 (Right): Kappa 3 circle'
_diffrn_measurement_device_type 'Rigaku XtaLAB P200'
_diffrn_measurement_method 'profile data from \w-scans and \phi-scans'
_diffrn_measurement_specimen_support 'Mitegen 50um'
_diffrn_orient_matrix_type 'CrysAlisPro convention (1999,Acta A55,543-557)'
_diffrn_orient_matrix_UB_11 -0.0287718000
_diffrn_orient_matrix_UB_12 -0.0160553000
_diffrn_orient_matrix_UB_13 0.0717506000
_diffrn_orient_matrix_UB_21 -0.0877457000
_diffrn_orient_matrix_UB_22 0.0415078000
_diffrn_orient_matrix_UB_23 -0.0247522000
_diffrn_orient_matrix_UB_31 -0.0755599000
_diffrn_orient_matrix_UB_32 -0.0421543000
_diffrn_orient_matrix_UB_33 -0.0517724000
_diffrn_radiation_collimation 0.3
_diffrn_radiation_monochromator 'VariMax VHF'
_diffrn_radiation_probe x-ray
_diffrn_radiation_type CuK\a
_diffrn_radiation_wavelength 1.54184
_diffrn_reflns_av_R_equivalents 0.0281
_diffrn_reflns_av_unetI/netI 0.0098
_diffrn_reflns_Laue_measured_fraction_full 0.995
_diffrn_reflns_Laue_measured_fraction_max 0.987
_diffrn_reflns_limit_h_max 17
_diffrn_reflns_limit_h_min -17
_diffrn_reflns_limit_k_max 31
_diffrn_reflns_limit_k_min -31
_diffrn_reflns_limit_l_max 20
_diffrn_reflns_limit_l_min -22
_diffrn_reflns_number 128394
_diffrn_reflns_point_group_measured_fraction_full 0.995
_diffrn_reflns_point_group_measured_fraction_max 0.987
_diffrn_reflns_theta_full 67.684
_diffrn_reflns_theta_max 74.107
_diffrn_reflns_theta_min 3.168
_diffrn_source 'Rotating Anode'
_diffrn_source_current 30.0
_diffrn_source_power 1.2
_diffrn_source_target Cu
_diffrn_source_type 'Rigaku MicroMax-007HF'
_diffrn_source_voltage 40.0
_exptl_absorpt_coefficient_mu 6.713
_exptl_absorpt_correction_T_max 1.00000
_exptl_absorpt_correction_T_min 0.68336
_exptl_absorpt_correction_type multi-scan
_exptl_absorpt_process_details
;
CrysAlisPro 1.171.39.46 (Rigaku Oxford Diffraction, 2018)
Empirical absorption correction using spherical harmonics,
 implemented in SCALE3 ABSPACK scaling algorithm.
;
_exptl_crystal_colour colourless
_exptl_crystal_colour_primary colourless
_exptl_crystal_density_diffrn 1.673
_exptl_crystal_description block
_exptl_crystal_F_000 2928
_exptl_crystal_size_max 0.06
_exptl_crystal_size_mid 0.05
_exptl_crystal_size_min 0.04
_refine_diff_density_max 2.077
_refine_diff_density_min -1.550
_refine_diff_density_rms 0.112
_refine_ls_extinction_method none
_refine_ls_goodness_of_fit_ref 1.048
_refine_ls_hydrogen_treatment constr
_refine_ls_matrix_type full
_refine_ls_number_parameters 655
_refine_ls_number_reflns 11744
_refine_ls_number_restraints 102
_refine_ls_restrained_S_all 1.070
_refine_ls_R_factor_all 0.0553
_refine_ls_R_factor_gt 0.0544
_refine_ls_shift/su_max 0.001
_refine_ls_shift/su_mean 0.000
_refine_ls_structure_factor_coef Fsqd
_refine_ls_weighting_details 'w=1/[\s^2^(Fo^2^)+(0.0970P)^2^+14.5276P] where P=(Fo^2^+2Fc^2^)/3'
_refine_ls_weighting_scheme calc
_refine_ls_wR_factor_gt 0.1659
_refine_ls_wR_factor_ref 0.1667
_reflns_Friedel_coverage 0.000
_reflns_number_gt 11333
_reflns_number_total 11744
_reflns_threshold_expression 'I > 2\s(I)'
_cod_data_source_file d5dt01864a2.cif
_cod_data_source_block cx-fn-br-200k-190924
_cod_depositor_comments 'Adding full bibliography for 1575758--1575760.cif.'
_cod_database_code 1575759
_shelx_shelxl_version_number 2016/6
_chemical_oxdiff_formula 'H C O P Cu Br'
_shelx_space_group_comment
;
The symmetry employed for this shelxl refinement is uniquely defined
by the following loop, which should always be used as a source of
symmetry information in preference to the above space-group names.
They are only intended as comments.
;
_shelx_estimated_absorpt_t_max 0.775
_shelx_estimated_absorpt_t_min 0.689
_reflns_odcompleteness_completeness 98.89
_reflns_odcompleteness_iscentric 1
_reflns_odcompleteness_theta 39.93
_olex2_refinement_description
;
1. Fixed Uiso
 At 1.2 times of:
  All C(H) groups, All C(H,H) groups
2. Restrained distances
 Cl1-C57 \\sim Cl2-C57 \\sim Cl3-C58 \\sim Cl4-C58
 with sigma of 0.01
3. Uiso/Uaniso restraints and constraints
Cl4 \\sim Cl3 \\sim C58: within 2A with sigma of 0.001 and sigma for terminal
atoms of 0.002
Cl1 \\sim Cl2 \\sim C57: within 2A with sigma of 0.001 and sigma for terminal
atoms of 0.002
C51 \\sim C52 \\sim C53 \\sim C54 \\sim C55 \\sim C56: within 2A with sigma of
0.01 and sigma for terminal atoms of 0.02
C23 \\sim C24 \\sim C25 \\sim C26 \\sim C27 \\sim C28: within 2A with sigma of
0.01 and sigma for terminal atoms of 0.02
4.a Secondary CH2 refined with riding coordinates:
 C57(H57A,H57B), C58(H58A,H58B)
4.b Aromatic/amide H refined with riding coordinates:
 C52(H52), C53(H53), C54(H54), C55(H55), C56(H56), C13(H13), C16(H16),
 C41(H41), C6(H6), C2(H2), C36(H36), C40(H40), C22(H22), C44(H44), C50(H50),
 C34(H34), C46(H46), C3(H3), C5(H5), C8(H8), C30(H30), C39(H39), C38(H38),
 C37(H37), C21(H21), C12(H12), C28(H28), C18(H18), C49(H49), C4(H4), C48(H48),
 C47(H47), C20(H20), C33(H33), C31(H31), C32(H32), C24(H24), C19(H19), C11(H11),
  C10(H10), C27(H27), C26(H26), C9(H9), C25(H25)
4.c Fitted hexagon refined as free rotating group:
 C51(C52,C53,C54,C55,C56)
;
_olex2_submission_special_instructions 'No special instructions were received'
_oxdiff_exptl_absorpt_empirical_details
;
Empirical correction (ABSPACK) includes:
- Absorption correction using spherical harmonics
- Frame scaling
;
_oxdiff_exptl_absorpt_empirical_full_max 1.375
_oxdiff_exptl_absorpt_empirical_full_min 0.778

loop_
_space_group_symop_operation_xyz
'x, y, z'
'-x+1/2, y+1/2, -z+1/2'
'-x, -y, -z'
'x-1/2, -y-1/2, z-1/2'

loop_
_atom_site_label
_atom_site_type_symbol
_atom_site_fract_x
_atom_site_fract_y
_atom_site_fract_z
_atom_site_U_iso_or_equiv
_atom_site_adp_type
_atom_site_occupancy
_atom_site_site_symmetry_order
_atom_site_calc_flag
_atom_site_refinement_flags_posn
_atom_site_refinement_flags_adp
_atom_site_refinement_flags_occupancy
_atom_site_disorder_assembly
_atom_site_disorder_group
Br1 Br 0.60226(3) 0.39587(2) 0.64228(2) 0.03746(12) Uani 1 1 d . . . . .
Br2 Br 0.86463(4) 0.38912(2) 0.84998(3) 0.05371(15) Uani 1 1 d . . . . .
Br3 Br 0.70215(5) 0.26851(2) 0.74976(4) 0.06380(18) Uani 1 1 d . . . . .
Cu2 Cu 0.74412(4) 0.44896(2) 0.74372(3) 0.03602(15) Uani 1 1 d . . . . .
Cu1 Cu 0.75726(5) 0.34073(3) 0.68321(4) 0.04555(17) Uani 1 1 d . . . . .
Cu3 Cu 0.68729(6) 0.35546(3) 0.80350(5) 0.0564(2) Uani 1 1 d . . . . .
P3 P 0.64467(7) 0.50532(4) 0.78443(5) 0.0324(2) Uani 1 1 d . . . . .
P2 P 0.85892(7) 0.48407(4) 0.69337(6) 0.0355(2) Uani 1 1 d . . . . .
P1 P 0.88516(7) 0.34364(4) 0.63920(6) 0.0350(2) Uani 1 1 d . . . . .
P4 P 0.57049(8) 0.37794(4) 0.85262(6) 0.0389(2) Uani 1 1 d . . . . .
O00B O 0.3477(2) 0.48546(13) 0.76011(18) 0.0447(7) Uani 1 1 d . . . . .
O00C O 1.1442(2) 0.42447(15) 0.7556(2) 0.0583(9) Uani 1 1 d . . . . .
C42 C 0.9756(3) 0.44600(16) 0.7092(3) 0.0386(8) Uani 1 1 d . . . . .
C14 C 0.5175(3) 0.48393(16) 0.7806(2) 0.0347(8) Uani 1 1 d . . . . .
Cl4 Cl 0.8520(5) 0.2326(3) 1.0378(4) 0.244(2) Uani 1 1 d D U . . .
C45 C 0.8539(3) 0.36141(16) 0.5350(3) 0.0402(8) Uani 1 1 d . . . . .
Cl3 Cl 0.6277(4) 0.2017(2) 0.9579(3) 0.2283(19) Uani 1 1 d D U . . .
C51 C 0.9563(3) 0.28064(11) 0.6515(2) 0.0443(9) Uani 1 1 d . U . . .
C52 C 0.9560(3) 0.24781(14) 0.7135(2) 0.0724(15) Uani 1 1 d G U . . .
H52 H 0.919072 0.257688 0.745193 0.087 Uiso 1 1 calc R . . . .
C53 C 1.0108(3) 0.20020(14) 0.7280(3) 0.0871(18) Uani 1 1 d G U . . .
H53 H 1.010541 0.178236 0.769515 0.104 Uiso 1 1 calc R . . . .
C54 C 1.0659(3) 0.18544(12) 0.6806(3) 0.0733(16) Uani 1 1 d G U . . .
H54 H 1.102573 0.153586 0.690386 0.088 Uiso 1 1 calc R . . . .
C55 C 1.0662(3) 0.21827(16) 0.6187(2) 0.0828(18) Uani 1 1 d G U . . .
H55 H 1.103136 0.208388 0.586935 0.099 Uiso 1 1 calc R . . . .
C56 C 1.0114(3) 0.26587(15) 0.60408(19) 0.0754(16) Uani 1 1 d G U . . .
H56 H 1.011666 0.287840 0.562612 0.091 Uiso 1 1 calc R . . . .
C15 C 0.4891(3) 0.43402(16) 0.8072(2) 0.0359(8) Uani 1 1 d . . . . .
C13 C 0.4292(3) 0.51271(18) 0.7532(2) 0.0403(9) Uani 1 1 d . . . . .
H13 H 0.424455 0.546858 0.732298 0.048 Uiso 1 1 calc R . . . .
C35 C 0.8153(3) 0.50486(16) 0.5897(3) 0.0399(8) Uani 1 1 d . . . . .
C43 C 0.9863(3) 0.39030(16) 0.6908(2) 0.0376(8) Uani 1 1 d . . . . .
C17 C 0.6207(3) 0.39566(19) 0.9581(3) 0.0440(9) Uani 1 1 d . . . . .
C16 C 0.3869(3) 0.43758(19) 0.7932(2) 0.0423(9) Uani 1 1 d . . . . .
H16 H 0.348188 0.410812 0.804645 0.051 Uiso 1 1 calc R . . . .
C1 C 0.6084(3) 0.56014(16) 0.7127(2) 0.0363(8) Uani 1 1 d . . . . .
C7 C 0.6966(3) 0.53626(19) 0.8827(2) 0.0442(9) Uani 1 1 d . . . . .
C41 C 1.0739(3) 0.4635(2) 0.7484(3) 0.0509(11) Uani 1 1 d . . . . .
H41 H 1.090770 0.497868 0.767761 0.061 Uiso 1 1 calc R . . . .
C6 C 0.6633(4) 0.60717(19) 0.7250(3) 0.0506(11) Uani 1 1 d . . . . .
H6 H 0.717152 0.613534 0.773210 0.061 Uiso 1 1 calc R . . . .
C29 C 0.9104(3) 0.54627(17) 0.7468(3) 0.0460(10) Uani 1 1 d . . . . .
C23 C 0.4728(4) 0.3268(2) 0.8414(3) 0.0501(10) Uani 1 1 d . U . . .
C2 C 0.5306(3) 0.55125(18) 0.6384(2) 0.0414(9) Uani 1 1 d . . . . .
H2 H 0.494737 0.519154 0.628732 0.050 Uiso 1 1 calc R . . . .
C36 C 0.8779(4) 0.5075(2) 0.5450(3) 0.0579(12) Uani 1 1 d . . . . .
H36 H 0.945699 0.495096 0.566469 0.069 Uiso 1 1 calc R . . . .
C40 C 0.7141(3) 0.5225(2) 0.5553(3) 0.0492(10) Uani 1 1 d . . . . .
H40 H 0.669941 0.519529 0.583401 0.059 Uiso 1 1 calc R . . . .
C22 C 0.5675(5) 0.4288(2) 0.9914(3) 0.0592(13) Uani 1 1 d . . . . .
H22 H 0.503199 0.442086 0.959296 0.071 Uiso 1 1 calc R . . . .
C44 C 1.0890(3) 0.3802(2) 0.7203(3) 0.0493(10) Uani 1 1 d . . . . .
H44 H 1.118308 0.347399 0.717107 0.059 Uiso 1 1 calc R . . . .
C50 C 0.7532(4) 0.3585(2) 0.4835(3) 0.0551(12) Uani 1 1 d . . . . .
H50 H 0.702025 0.348124 0.502404 0.066 Uiso 1 1 calc R . . . .
C34 C 0.9348(4) 0.5469(2) 0.8290(3) 0.0593(13) Uani 1 1 d . . . . .
H34 H 0.930168 0.515775 0.855383 0.071 Uiso 1 1 calc R . . . .
C46 C 0.9286(4) 0.3784(2) 0.5055(3) 0.0588(12) Uani 1 1 d . . . . .
H46 H 0.997452 0.381190 0.539572 0.071 Uiso 1 1 calc R . . . .
C3 C 0.5059(4) 0.5892(2) 0.5790(3) 0.0562(12) Uani 1 1 d . . . . .
H3 H 0.453454 0.582784 0.529998 0.067 Uiso 1 1 calc R . . . .
C5 C 0.6371(6) 0.6451(2) 0.6642(4) 0.0696(16) Uani 1 1 d . . . . .
H5 H 0.673670 0.676957 0.672710 0.084 Uiso 1 1 calc R . . . .
C8 C 0.7791(4) 0.5117(2) 0.9410(3) 0.0602(13) Uani 1 1 d . . . . .
H8 H 0.807393 0.480778 0.929303 0.072 Uiso 1 1 calc R . . . .
C30 C 0.9181(4) 0.59288(19) 0.7092(4) 0.0586(13) Uani 1 1 d . . . . .
H30 H 0.903368 0.593184 0.654570 0.070 Uiso 1 1 calc R . . . .
C39 C 0.6777(4) 0.5447(2) 0.4795(3) 0.0610(13) Uani 1 1 d . . . . .
H39 H 0.610185 0.557490 0.457863 0.073 Uiso 1 1 calc R . . . .
C38 C 0.7405(5) 0.5478(2) 0.4368(3) 0.0633(13) Uani 1 1 d . . . . .
H38 H 0.716092 0.562883 0.386176 0.076 Uiso 1 1 calc R . . . .
C37 C 0.8401(5) 0.5286(3) 0.4684(4) 0.0696(15) Uani 1 1 d . . . . .
H37 H 0.882156 0.529695 0.438392 0.083 Uiso 1 1 calc R . . . .
C21 C 0.6079(5) 0.4427(3) 1.0715(3) 0.0694(15) Uani 1 1 d . . . . .
H21 H 0.571032 0.464959 1.092742 0.083 Uiso 1 1 calc R . . . .
C12 C 0.6530(4) 0.5824(2) 0.9006(3) 0.0632(14) Uani 1 1 d . . . . .
H12 H 0.596099 0.598325 0.862008 0.076 Uiso 1 1 calc R . . . .
C28 C 0.4372(5) 0.3129(3) 0.9013(4) 0.0723(15) Uani 1 1 d . U . . .
H28 H 0.466907 0.328122 0.951597 0.087 Uiso 1 1 calc R . . . .
C18 C 0.7141(4) 0.3748(3) 1.0066(3) 0.0729(18) Uani 1 1 d . . . . .
H18 H 0.750077 0.351670 0.985753 0.087 Uiso 1 1 calc R . . . .
C49 C 0.7263(5) 0.3707(3) 0.4033(3) 0.0766(18) Uani 1 1 d . . . . .
H49 H 0.657723 0.367688 0.368762 0.092 Uiso 1 1 calc R . . . .
C4 C 0.5588(5) 0.6365(2) 0.5926(4) 0.0685(16) Uani 1 1 d . . . . .
H4 H 0.541592 0.662549 0.553194 0.082 Uiso 1 1 calc R . . . .
C48 C 0.7998(5) 0.3872(3) 0.3748(3) 0.0695(16) Uani 1 1 d . . . . .
H48 H 0.781341 0.395699 0.321187 0.083 Uiso 1 1 calc R . . . .
C47 C 0.9008(6) 0.3911(3) 0.4255(4) 0.0717(16) Uani 1 1 d . . . . .
H47 H 0.950995 0.402273 0.406180 0.086 Uiso 1 1 calc R . . . .
C20 C 0.7027(5) 0.4233(3) 1.1188(3) 0.0705(16) Uani 1 1 d . . . . .
H20 H 0.731839 0.433632 1.171949 0.085 Uiso 1 1 calc R . . . .
C33 C 0.9655(5) 0.5934(3) 0.8712(4) 0.0791(19) Uani 1 1 d . . . . .
H33 H 0.982380 0.593205 0.926095 0.095 Uiso 1 1 calc R . . . .
C31 C 0.9483(5) 0.6399(2) 0.7537(5) 0.0762(19) Uani 1 1 d . . . . .
H31 H 0.952449 0.671533 0.728197 0.091 Uiso 1 1 calc R . . . .
C32 C 0.9717(5) 0.6396(3) 0.8342(5) 0.082(2) Uani 1 1 d . . . . .
H32 H 0.991776 0.670816 0.863506 0.098 Uiso 1 1 calc R . . . .
C24 C 0.4325(6) 0.3015(3) 0.7693(4) 0.0752(15) Uani 1 1 d . U . . .
H24 H 0.458397 0.309095 0.729636 0.090 Uiso 1 1 calc R . . . .
C19 C 0.7549(5) 0.3886(4) 1.0880(4) 0.086(2) Uani 1 1 d . . . . .
H19 H 0.817606 0.374199 1.121099 0.103 Uiso 1 1 calc R . . . .
C11 C 0.6956(6) 0.6044(3) 0.9767(4) 0.087(2) Uani 1 1 d . . . . .
H11 H 0.667690 0.635346 0.988761 0.104 Uiso 1 1 calc R . . . .
C10 C 0.7791(7) 0.5803(4) 1.0341(4) 0.097(3) Uani 1 1 d . . . . .
H10 H 0.808330 0.595695 1.084390 0.116 Uiso 1 1 calc R . . . .
C27 C 0.3573(6) 0.2762(3) 0.8867(5) 0.093(2) Uani 1 1 d . U . . .
H27 H 0.331384 0.268215 0.926233 0.112 Uiso 1 1 calc R . . . .
C26 C 0.3172(7) 0.2520(3) 0.8139(5) 0.096(2) Uani 1 1 d . U . . .
H26 H 0.265054 0.226703 0.804511 0.115 Uiso 1 1 calc R . . . .
C9 C 0.8198(6) 0.5336(4) 1.0177(3) 0.089(2) Uani 1 1 d . . . . .
H9 H 0.874022 0.516672 1.057432 0.107 Uiso 1 1 calc R . . . .
C25 C 0.3529(7) 0.2645(3) 0.7548(5) 0.095(2) Uani 1 1 d . U . . .
H25 H 0.324236 0.248343 0.705056 0.114 Uiso 1 1 calc R . . . .
Cl1 Cl 0.8676(6) 0.7315(2) 0.9508(3) 0.265(3) Uani 1 1 d D U . . .
Cl2 Cl 0.8961(6) 0.7201(2) 1.1071(3) 0.267(3) Uani 1 1 d D U . . .
C57 C 0.9486(15) 0.7029(7) 1.0364(5) 0.265(3) Uani 1 1 d D U . . .
H57A H 1.018366 0.716793 1.050974 0.319 Uiso 1 1 calc R . . . .
H57B H 0.950346 0.664591 1.030725 0.319 Uiso 1 1 calc R . . . .
C58 C 0.7517(6) 0.2025(8) 0.9636(10) 0.236(2) Uani 1 1 d D U . . .
H58A H 0.750514 0.217896 0.913926 0.283 Uiso 1 1 calc R . . . .
H58B H 0.771604 0.165525 0.963027 0.283 Uiso 1 1 calc R . . . .

loop_
_atom_site_aniso_label
_atom_site_aniso_U_11
_atom_site_aniso_U_22
_atom_site_aniso_U_33
_atom_site_aniso_U_23
_atom_site_aniso_U_13
_atom_site_aniso_U_12
Br1 0.0318(2) 0.0426(2) 0.0367(2) -0.00045(15) 0.01092(16) 0.00086(15)
Br2 0.0428(3) 0.0663(3) 0.0511(3) 0.0141(2) 0.0160(2) 0.0184(2)
Br3 0.0787(4) 0.0408(3) 0.0928(4) 0.0149(2) 0.0561(3) 0.0077(2)
Cu2 0.0293(3) 0.0380(3) 0.0438(3) 0.0003(2) 0.0170(2) 0.0020(2)
Cu1 0.0456(4) 0.0447(3) 0.0586(4) 0.0027(3) 0.0336(3) 0.0034(3)
Cu3 0.0654(5) 0.0549(4) 0.0692(5) 0.0133(3) 0.0486(4) 0.0149(3)
P3 0.0275(4) 0.0384(5) 0.0326(4) -0.0015(4) 0.0125(3) 0.0024(3)
P2 0.0257(4) 0.0350(5) 0.0490(5) -0.0026(4) 0.0175(4) 0.0000(3)
P1 0.0334(5) 0.0351(5) 0.0414(5) 0.0011(4) 0.0194(4) 0.0054(4)
P4 0.0394(5) 0.0460(5) 0.0384(5) 0.0073(4) 0.0226(4) 0.0046(4)
O00B 0.0308(13) 0.0619(19) 0.0441(15) 0.0064(13) 0.0168(12) 0.0056(13)
O00C 0.0265(14) 0.067(2) 0.077(2) -0.0120(18) 0.0136(14) 0.0065(14)
C42 0.0284(18) 0.041(2) 0.050(2) -0.0035(17) 0.0182(16) 0.0002(15)
C14 0.0329(18) 0.043(2) 0.0307(17) 0.0015(15) 0.0149(14) 0.0027(15)
Cl4 0.214(4) 0.281(5) 0.275(4) -0.092(4) 0.136(3) -0.025(3)
C45 0.043(2) 0.038(2) 0.047(2) 0.0007(16) 0.0244(18) 0.0061(16)
Cl3 0.199(3) 0.280(5) 0.274(4) -0.080(4) 0.167(3) -0.029(3)
C51 0.042(2) 0.039(2) 0.056(2) -0.0009(17) 0.0226(18) 0.0079(17)
C52 0.066(3) 0.060(3) 0.111(4) 0.030(3) 0.057(3) 0.023(2)
C53 0.072(3) 0.065(3) 0.140(5) 0.042(3) 0.057(3) 0.025(3)
C54 0.060(3) 0.044(3) 0.112(4) -0.005(3) 0.026(3) 0.014(2)
C55 0.089(4) 0.081(4) 0.072(3) -0.016(3) 0.024(3) 0.044(3)
C56 0.094(4) 0.080(3) 0.058(3) 0.001(3) 0.034(3) 0.046(3)
C15 0.0344(18) 0.045(2) 0.0312(17) 0.0032(15) 0.0157(15) 0.0005(16)
C13 0.0336(19) 0.049(2) 0.043(2) 0.0047(17) 0.0191(16) 0.0051(16)
C35 0.0360(19) 0.0360(19) 0.052(2) -0.0026(17) 0.0209(18) -0.0021(15)
C43 0.0320(18) 0.041(2) 0.043(2) 0.0007(16) 0.0182(16) 0.0073(15)
C17 0.040(2) 0.054(2) 0.041(2) 0.0118(18) 0.0190(18) -0.0004(18)
C16 0.036(2) 0.055(2) 0.039(2) 0.0047(18) 0.0176(16) -0.0008(17)
C1 0.0340(18) 0.0386(19) 0.043(2) 0.0018(16) 0.0219(16) 0.0053(15)
C7 0.038(2) 0.057(3) 0.038(2) -0.0080(18) 0.0143(17) -0.0007(18)
C41 0.030(2) 0.052(3) 0.069(3) -0.010(2) 0.017(2) 0.0009(18)
C6 0.054(3) 0.047(2) 0.058(3) -0.008(2) 0.029(2) -0.008(2)
C29 0.0286(18) 0.042(2) 0.071(3) -0.011(2) 0.0227(19) -0.0007(16)
C23 0.056(2) 0.050(2) 0.053(2) 0.0027(19) 0.031(2) -0.004(2)
C2 0.036(2) 0.048(2) 0.042(2) 0.0070(17) 0.0181(17) 0.0058(17)
C36 0.052(3) 0.066(3) 0.069(3) 0.005(2) 0.037(2) 0.006(2)
C40 0.037(2) 0.063(3) 0.049(2) 0.000(2) 0.0187(19) 0.0033(19)
C22 0.068(3) 0.067(3) 0.040(2) 0.005(2) 0.017(2) 0.014(3)
C44 0.035(2) 0.053(3) 0.059(3) -0.003(2) 0.0171(19) 0.0090(18)
C50 0.044(2) 0.080(3) 0.046(2) 0.004(2) 0.022(2) 0.006(2)
C34 0.047(3) 0.060(3) 0.067(3) -0.019(2) 0.017(2) -0.004(2)
C46 0.052(3) 0.076(3) 0.056(3) -0.001(2) 0.029(2) -0.011(2)
C3 0.050(3) 0.075(3) 0.051(3) 0.020(2) 0.026(2) 0.020(2)
C5 0.097(4) 0.041(3) 0.091(4) 0.003(3) 0.060(4) -0.011(3)
C8 0.054(3) 0.075(3) 0.042(2) -0.004(2) 0.007(2) 0.009(2)
C30 0.051(3) 0.041(2) 0.091(4) -0.010(2) 0.034(3) -0.007(2)
C39 0.051(3) 0.075(3) 0.050(3) 0.000(2) 0.010(2) 0.009(2)
C38 0.076(4) 0.066(3) 0.047(3) 0.002(2) 0.022(3) -0.003(3)
C37 0.079(4) 0.079(4) 0.069(3) 0.009(3) 0.049(3) 0.004(3)
C21 0.087(4) 0.077(4) 0.043(3) 0.003(2) 0.023(3) 0.009(3)
C12 0.059(3) 0.076(4) 0.052(3) -0.022(3) 0.017(2) 0.011(3)
C28 0.087(4) 0.076(3) 0.065(3) 0.002(3) 0.041(3) -0.029(3)
C18 0.045(3) 0.126(5) 0.051(3) 0.025(3) 0.022(2) 0.022(3)
C49 0.054(3) 0.122(6) 0.052(3) 0.014(3) 0.018(2) 0.023(3)
C4 0.086(4) 0.059(3) 0.077(4) 0.028(3) 0.049(3) 0.020(3)
C48 0.086(4) 0.081(4) 0.047(3) 0.014(3) 0.030(3) 0.021(3)
C47 0.086(4) 0.080(4) 0.065(3) 0.008(3) 0.047(3) -0.008(3)
C20 0.070(4) 0.099(5) 0.042(3) 0.004(3) 0.019(2) -0.019(3)
C33 0.064(4) 0.082(4) 0.087(4) -0.036(4) 0.023(3) -0.008(3)
C31 0.063(3) 0.038(3) 0.137(6) -0.015(3) 0.048(4) -0.003(2)
C32 0.053(3) 0.064(4) 0.125(6) -0.046(4) 0.028(3) -0.009(3)
C24 0.085(4) 0.082(4) 0.066(3) -0.016(3) 0.036(3) -0.022(3)
C19 0.042(3) 0.146(7) 0.060(3) 0.030(4) 0.007(3) 0.006(3)
C11 0.092(5) 0.106(5) 0.062(4) -0.038(4) 0.027(3) 0.010(4)
C10 0.110(6) 0.119(6) 0.048(3) -0.039(4) 0.015(3) 0.002(5)
C27 0.104(4) 0.098(4) 0.087(4) 0.007(3) 0.046(3) -0.045(4)
C26 0.100(4) 0.083(4) 0.101(4) -0.001(4) 0.034(4) -0.044(4)
C9 0.082(4) 0.122(6) 0.041(3) -0.006(3) -0.003(3) 0.009(4)
C25 0.104(5) 0.089(4) 0.092(4) -0.025(3) 0.036(4) -0.034(4)
Cl1 0.450(7) 0.194(3) 0.139(2) 0.024(2) 0.093(3) 0.147(4)
Cl2 0.448(7) 0.193(3) 0.144(2) 0.006(2) 0.087(3) 0.137(4)
C57 0.449(7) 0.192(3) 0.140(3) 0.016(2) 0.089(3) 0.143(4)
C58 0.206(4) 0.281(5) 0.274(4) -0.087(4) 0.151(3) -0.027(3)

loop_
_atom_type_symbol
_atom_type_description
_atom_type_scat_dispersion_real
_atom_type_scat_dispersion_imag
_atom_type_scat_source
C C 0.0181 0.0091 'International Tables Vol C Tables 4.2.6.8 and 6.1.1.4'
H H 0.0000 0.0000 'International Tables Vol C Tables 4.2.6.8 and 6.1.1.4'
Br Br -0.6763 1.2805 'International Tables Vol C Tables 4.2.6.8 and 6.1.1.4'
Cl Cl 0.3639 0.7018 'International Tables Vol C Tables 4.2.6.8 and 6.1.1.4'
Cu Cu -1.9646 0.5888 'International Tables Vol C Tables 4.2.6.8 and 6.1.1.4'
O O 0.0492 0.0322 'International Tables Vol C Tables 4.2.6.8 and 6.1.1.4'
P P 0.2955 0.4335 'International Tables Vol C Tables 4.2.6.8 and 6.1.1.4'

loop_
_geom_angle_atom_site_label_1
_geom_angle_atom_site_label_2
_geom_angle_atom_site_label_3
_geom_angle
_geom_angle_site_symmetry_1
_geom_angle_site_symmetry_3
_geom_angle_publ_flag
Cu2 Br1 Cu3 62.24(2) . . ?
Cu1 Br1 Cu2 73.31(2) . . ?
Cu1 Br1 Cu3 60.35(2) . . ?
Cu3 Br2 Cu2 69.01(2) . . ?
Cu3 Br3 Cu1 67.40(3) . . ?
Br1 Cu2 Br2 111.04(3) . . ?
Br1 Cu2 Cu1 51.991(19) . . ?
Br1 Cu2 Cu3 65.30(2) . . ?
Br2 Cu2 Cu1 67.63(2) . . ?
Br2 Cu2 Cu3 54.10(2) . . ?
Cu3 Cu2 Cu1 55.80(2) . . ?
P3 Cu2 Br1 99.08(3) . . ?
P3 Cu2 Br2 115.91(3) . . ?
P3 Cu2 Cu1 144.68(4) . . ?
P3 Cu2 Cu3 96.19(3) . . ?
P3 Cu2 P2 118.79(4) . . ?
P2 Cu2 Br1 112.96(4) . . ?
P2 Cu2 Br2 99.60(3) . . ?
P2 Cu2 Cu1 93.59(3) . . ?
P2 Cu2 Cu3 144.07(4) . . ?
Br1 Cu1 Br3 99.81(3) . . ?
Br1 Cu1 Cu2 54.697(19) . . ?
Br1 Cu1 Cu3 68.18(2) . . ?
Br3 Cu1 Cu2 115.36(3) . . ?
Br3 Cu1 Cu3 55.98(2) . . ?
Cu3 Cu1 Cu2 59.38(2) . . ?
P1 Cu1 Br1 127.84(4) . . ?
P1 Cu1 Br3 129.88(4) . . ?
P1 Cu1 Cu2 105.64(4) . . ?
P1 Cu1 Cu3 149.32(5) . . ?
Br2 Cu3 Br1 102.26(3) . . ?
Br2 Cu3 Cu2 56.89(2) . . ?
Br2 Cu3 Cu1 73.14(3) . . ?
Br3 Cu3 Br1 88.76(3) . . ?
Br3 Cu3 Br2 103.08(3) . . ?
Br3 Cu3 Cu2 121.44(3) . . ?
Br3 Cu3 Cu1 56.62(2) . . ?
Cu2 Cu3 Br1 52.455(19) . . ?
Cu1 Cu3 Br1 51.46(2) . . ?
Cu1 Cu3 Cu2 64.82(2) . . ?
P4 Cu3 Br1 103.05(4) . . ?
P4 Cu3 Br2 125.11(5) . . ?
P4 Cu3 Br3 125.27(5) . . ?
P4 Cu3 Cu2 107.01(4) . . ?
P4 Cu3 Cu1 153.69(5) . . ?
C14 P3 Cu2 119.82(13) . . ?
C14 P3 C1 100.59(18) . . ?
C14 P3 C7 101.23(19) . . ?
C1 P3 Cu2 106.42(12) . . ?
C7 P3 Cu2 120.49(15) . . ?
C7 P3 C1 105.9(2) . . ?
C42 P2 Cu2 116.59(14) . . ?
C42 P2 C35 104.85(19) . . ?
C42 P2 C29 102.29(19) . . ?
C35 P2 Cu2 120.12(14) . . ?
C35 P2 C29 102.3(2) . . ?
C29 P2 Cu2 108.35(15) . . ?
C45 P1 Cu1 117.50(14) . . ?
C45 P1 C51 104.51(17) . . ?
C51 P1 Cu1 113.47(11) . . ?
C43 P1 Cu1 114.54(13) . . ?
C43 P1 C45 102.6(2) . . ?
C43 P1 C51 102.45(18) . . ?
C15 P4 Cu3 116.86(13) . . ?
C15 P4 C17 102.7(2) . . ?
C15 P4 C23 100.6(2) . . ?
C17 P4 Cu3 115.33(15) . . ?
C17 P4 C23 105.8(2) . . ?
C23 P4 Cu3 113.86(16) . . ?
C16 O00B C13 105.7(3) . . ?
C41 O00C C44 106.3(3) . . ?
C43 C42 P2 129.1(3) . . ?
C41 C42 P2 125.5(3) . . ?
C41 C42 C43 105.1(4) . . ?
C15 C14 P3 128.4(3) . . ?
C13 C14 P3 126.3(3) . . ?
C13 C14 C15 105.3(3) . . ?
C50 C45 P1 119.0(3) . . ?
C50 C45 C46 118.4(4) . . ?
C46 C45 P1 122.6(4) . . ?
C52 C51 P1 116.67(18) . . ?
C52 C51 C56 120.0 . . ?
C56 C51 P1 123.30(18) . . ?
C51 C52 H52 120.0 . . ?
C51 C52 C53 120.0 . . ?
C53 C52 H52 120.0 . . ?
C52 C53 H53 120.0 . . ?
C54 C53 C52 120.0 . . ?
C54 C53 H53 120.0 . . ?
C53 C54 H54 120.0 . . ?
C55 C54 C53 120.0 . . ?
C55 C54 H54 120.0 . . ?
C54 C55 H55 120.0 . . ?
C54 C55 C56 120.0 . . ?
C56 C55 H55 120.0 . . ?
C51 C56 H56 120.0 . . ?
C55 C56 C51 120.0 . . ?
C55 C56 H56 120.0 . . ?
C14 C15 P4 128.7(3) . . ?
C16 C15 P4 125.2(3) . . ?
C16 C15 C14 106.0(4) . . ?
O00B C13 H13 124.2 . . ?
C14 C13 O00B 111.7(4) . . ?
C14 C13 H13 124.2 . . ?
C36 C35 P2 124.5(4) . . ?
C40 C35 P2 117.0(3) . . ?
C40 C35 C36 118.3(4) . . ?
C42 C43 P1 128.0(3) . . ?
C44 C43 P1 126.2(3) . . ?
C44 C43 C42 105.8(4) . . ?
C22 C17 P4 122.5(4) . . ?
C18 C17 P4 118.7(4) . . ?
C18 C17 C22 118.8(5) . . ?
O00B C16 H16 124.3 . . ?
C15 C16 O00B 111.4(4) . . ?
C15 C16 H16 124.3 . . ?
C6 C1 P3 122.6(4) . . ?
C6 C1 C2 118.6(4) . . ?
C2 C1 P3 118.3(3) . . ?
C8 C7 P3 118.0(4) . . ?
C8 C7 C12 120.1(4) . . ?
C12 C7 P3 121.8(4) . . ?
O00C C41 C42 111.6(4) . . ?
O00C C41 H41 124.2 . . ?
C42 C41 H41 124.2 . . ?
C1 C6 H6 120.3 . . ?
C1 C6 C5 119.3(5) . . ?
C5 C6 H6 120.3 . . ?
C34 C29 P2 117.6(4) . . ?
C30 C29 P2 123.4(4) . . ?
C30 C29 C34 118.7(5) . . ?
C28 C23 P4 123.7(4) . . ?
C24 C23 P4 117.4(4) . . ?
C24 C23 C28 118.9(5) . . ?
C1 C2 H2 119.4 . . ?
C3 C2 C1 121.2(5) . . ?
C3 C2 H2 119.4 . . ?
C35 C36 H36 119.8 . . ?
C35 C36 C37 120.4(5) . . ?
C37 C36 H36 119.8 . . ?
C35 C40 H40 119.5 . . ?
C35 C40 C39 120.9(4) . . ?
C39 C40 H40 119.5 . . ?
C17 C22 H22 119.2 . . ?
C21 C22 C17 121.6(5) . . ?
C21 C22 H22 119.2 . . ?
O00C C44 H44 124.4 . . ?
C43 C44 O00C 111.2(4) . . ?
C43 C44 H44 124.4 . . ?
C45 C50 H50 119.6 . . ?
C45 C50 C49 120.9(5) . . ?
C49 C50 H50 119.6 . . ?
C29 C34 H34 119.9 . . ?
C33 C34 C29 120.2(6) . . ?
C33 C34 H34 119.9 . . ?
C45 C46 H46 119.9 . . ?
C47 C46 C45 120.2(5) . . ?
C47 C46 H46 119.9 . . ?
C2 C3 H3 120.1 . . ?
C4 C3 C2 119.8(5) . . ?
C4 C3 H3 120.1 . . ?
C6 C5 H5 119.3 . . ?
C4 C5 C6 121.4(5) . . ?
C4 C5 H5 119.3 . . ?
C7 C8 H8 120.1 . . ?
C7 C8 C9 119.9(6) . . ?
C9 C8 H8 120.1 . . ?
C29 C30 H30 120.1 . . ?
C29 C30 C31 119.8(6) . . ?
C31 C30 H30 120.1 . . ?
C40 C39 H39 120.0 . . ?
C38 C39 C40 120.1(5) . . ?
C38 C39 H39 120.0 . . ?
C39 C38 H38 119.9 . . ?
C39 C38 C37 120.1(5) . . ?
C37 C38 H38 119.9 . . ?
C36 C37 H37 119.9 . . ?
C38 C37 C36 120.1(5) . . ?
C38 C37 H37 119.9 . . ?
C22 C21 H21 120.4 . . ?
C20 C21 C22 119.2(6) . . ?
C20 C21 H21 120.4 . . ?
C7 C12 H12 120.3 . . ?
C11 C12 C7 119.4(6) . . ?
C11 C12 H12 120.3 . . ?
C23 C28 H28 119.8 . . ?
C23 C28 C27 120.5(6) . . ?
C27 C28 H28 119.8 . . ?
C17 C18 H18 120.2 . . ?
C17 C18 C19 119.6(6) . . ?
C19 C18 H18 120.2 . . ?
C50 C49 H49 119.8 . . ?
C48 C49 C50 120.4(6) . . ?
C48 C49 H49 119.8 . . ?
C3 C4 H4 120.2 . . ?
C5 C4 C3 119.6(5) . . ?
C5 C4 H4 120.2 . . ?
C49 C48 H48 120.1 . . ?
C49 C48 C47 119.7(5) . . ?
C47 C48 H48 120.1 . . ?
C46 C47 H47 119.8 . . ?
C48 C47 C46 120.4(5) . . ?
C48 C47 H47 119.8 . . ?
C21 C20 H20 119.9 . . ?
C21 C20 C19 120.2(5) . . ?
C19 C20 H20 119.9 . . ?
C34 C33 H33 119.4 . . ?
C32 C33 C34 121.2(7) . . ?
C32 C33 H33 119.4 . . ?
C30 C31 H31 119.8 . . ?
C32 C31 C30 120.4(6) . . ?
C32 C31 H31 119.8 . . ?
C33 C32 C31 119.6(6) . . ?
C33 C32 H32 120.2 . . ?
C31 C32 H32 120.2 . . ?
C23 C24 H24 119.7 . . ?
C23 C24 C25 120.6(6) . . ?
C25 C24 H24 119.7 . . ?
C18 C19 H19 119.8 . . ?
C20 C19 C18 120.5(6) . . ?
C20 C19 H19 119.8 . . ?
C12 C11 H11 119.9 . . ?
C10 C11 C12 120.2(6) . . ?
C10 C11 H11 119.9 . . ?
C11 C10 H10 119.7 . . ?
C11 C10 C9 120.6(5) . . ?
C9 C10 H10 119.7 . . ?
C28 C27 H27 120.2 . . ?
C26 C27 C28 119.6(7) . . ?
C26 C27 H27 120.2 . . ?
C27 C26 H26 119.7 . . ?
C25 C26 C27 120.6(6) . . ?
C25 C26 H26 119.7 . . ?
C8 C9 H9 120.1 . . ?
C10 C9 C8 119.8(6) . . ?
C10 C9 H9 120.1 . . ?
C24 C25 H25 120.1 . . ?
C26 C25 C24 119.8(7) . . ?
C26 C25 H25 120.1 . . ?
Cl1 C57 Cl2 104.1(8) . . ?
Cl1 C57 H57A 110.9 . . ?
Cl1 C57 H57B 110.9 . . ?
Cl2 C57 H57A 110.9 . . ?
Cl2 C57 H57B 110.9 . . ?
H57A C57 H57B 108.9 . . ?
Cl4 C58 H58A 106.1 . . ?
Cl4 C58 H58B 106.1 . . ?
Cl3 C58 Cl4 124.9(10) . . ?
Cl3 C58 H58A 106.1 . . ?
Cl3 C58 H58B 106.1 . . ?
H58A C58 H58B 106.3 . . ?

loop_
_geom_bond_atom_site_label_1
_geom_bond_atom_site_label_2
_geom_bond_distance
_geom_bond_site_symmetry_2
_geom_bond_publ_flag
Br1 Cu2 2.5222(7) . ?
Br1 Cu1 2.4351(7) . ?
Br1 Cu3 2.8901(9) . ?
Br2 Cu2 2.5257(7) . ?
Br2 Cu3 2.4423(10) . ?
Br3 Cu1 2.4471(8) . ?
Br3 Cu3 2.4290(9) . ?
Cu2 Cu1 2.9604(9) . ?
Cu2 Cu3 2.8151(9) . ?
Cu2 P3 2.2784(11) . ?
Cu2 P2 2.2801(11) . ?
Cu1 Cu3 2.7056(9) . ?
Cu1 P1 2.1946(11) . ?
Cu3 P4 2.1868(12) . ?
P3 C14 1.822(4) . ?
P3 C1 1.829(4) . ?
P3 C7 1.824(4) . ?
P2 C42 1.811(4) . ?
P2 C35 1.817(5) . ?
P2 C29 1.838(4) . ?
P1 C45 1.821(4) . ?
P1 C51 1.836(2) . ?
P1 C43 1.804(4) . ?
P4 C15 1.804(4) . ?
P4 C17 1.824(5) . ?
P4 C23 1.824(5) . ?
O00B C13 1.366(5) . ?
O00B C16 1.365(5) . ?
O00C C41 1.355(6) . ?
O00C C44 1.369(6) . ?
C42 C43 1.459(6) . ?
C42 C41 1.359(6) . ?
C14 C15 1.448(6) . ?
C14 C13 1.352(6) . ?
Cl4 C58 1.713(9) . ?
C45 C50 1.368(7) . ?
C45 C46 1.395(6) . ?
Cl3 C58 1.686(8) . ?
C51 C52 1.3900 . ?
C51 C56 1.3900 . ?
C52 H52 0.9300 . ?
C52 C53 1.3900 . ?
C53 H53 0.9300 . ?
C53 C54 1.3900 . ?
C54 H54 0.9300 . ?
C54 C55 1.3900 . ?
C55 H55 0.9300 . ?
C55 C56 1.3900 . ?
C56 H56 0.9300 . ?
C15 C16 1.350(6) . ?
C13 H13 0.9300 . ?
C35 C36 1.386(6) . ?
C35 C40 1.384(6) . ?
C43 C44 1.350(6) . ?
C17 C22 1.387(7) . ?
C17 C18 1.374(7) . ?
C16 H16 0.9300 . ?
C1 C6 1.379(6) . ?
C1 C2 1.396(6) . ?
C7 C8 1.384(7) . ?
C7 C12 1.399(7) . ?
C41 H41 0.9300 . ?
C6 H6 0.9300 . ?
C6 C5 1.396(8) . ?
C29 C34 1.393(7) . ?
C29 C30 1.377(7) . ?
C23 C28 1.387(7) . ?
C23 C24 1.369(8) . ?
C2 H2 0.9300 . ?
C2 C3 1.380(6) . ?
C36 H36 0.9300 . ?
C36 C37 1.391(8) . ?
C40 H40 0.9300 . ?
C40 C39 1.388(7) . ?
C22 H22 0.9300 . ?
C22 C21 1.387(7) . ?
C44 H44 0.9300 . ?
C50 H50 0.9300 . ?
C50 C49 1.388(7) . ?
C34 H34 0.9300 . ?
C34 C33 1.373(8) . ?
C46 H46 0.9300 . ?
C46 C47 1.385(8) . ?
C3 H3 0.9300 . ?
C3 C4 1.371(9) . ?
C5 H5 0.9300 . ?
C5 C4 1.366(10) . ?
C8 H8 0.9300 . ?
C8 C9 1.399(8) . ?
C30 H30 0.9300 . ?
C30 C31 1.403(8) . ?
C39 H39 0.9300 . ?
C39 C38 1.360(8) . ?
C38 H38 0.9300 . ?
C38 C37 1.375(9) . ?
C37 H37 0.9300 . ?
C21 H21 0.9300 . ?
C21 C20 1.369(9) . ?
C12 H12 0.9300 . ?
C12 C11 1.393(8) . ?
C28 H28 0.9300 . ?
C28 C27 1.390(9) . ?
C18 H18 0.9300 . ?
C18 C19 1.410(9) . ?
C49 H49 0.9300 . ?
C49 C48 1.362(9) . ?
C4 H4 0.9300 . ?
C48 H48 0.9300 . ?
C48 C47 1.368(9) . ?
C47 H47 0.9300 . ?
C20 H20 0.9300 . ?
C20 C19 1.373(11) . ?
C33 H33 0.9300 . ?
C33 C32 1.356(11) . ?
C31 H31 0.9300 . ?
C31 C32 1.366(11) . ?
C32 H32 0.9300 . ?
C24 H24 0.9300 . ?
C24 C25 1.394(10) . ?
C19 H19 0.9300 . ?
C11 H11 0.9300 . ?
C11 C10 1.379(11) . ?
C10 H10 0.9300 . ?
C10 C9 1.382(11) . ?
C27 H27 0.9300 . ?
C27 C26 1.366(11) . ?
C26 H26 0.9300 . ?
C26 C25 1.366(11) . ?
C9 H9 0.9300 . ?
C25 H25 0.9300 . ?
Cl1 C57 1.700(9) . ?
Cl2 C57 1.737(10) . ?
C57 H57A 0.9700 . ?
C57 H57B 0.9700 . ?
C58 H58A 0.9700 . ?
C58 H58B 0.9700 . ?
